data_4085939
loop_
_publ_author_name
'Wang, Xiaojie'
'Zhang, Jia'
'Wang, Lei'
'Deng, Liang'

_publ_section_title
;
 High-Spin Iron(II) Alkynyl Complexes with N-Heterocyclic Carbene
 Ligation: Synthesis, Characterization, and Reactivity Study
;
_journal_issue 12
_journal_name_full Organometallics
_journal_page_first 2775
_journal_paper_doi 10.1021/acs.organomet.5b00028
_journal_volume 34
_journal_year 2015
_chemical_formula_sum 'C36 H61 Fe N5 Si'
_chemical_formula_weight 647.83
_chemical_name_systematic
; 
 ? 
;
_space_group_crystal_system orthorhombic
_space_group_IT_number 61
_space_group_name_Hall '-P 2ac 2ab'
_space_group_name_H-M_alt 'P b c a'
_symmetry_space_group_name_Hall '-P 2ac 2ab'
_symmetry_space_group_name_H-M 'P b c a'
_atom_sites_solution_hydrogens geom
_audit_creation_method SHELXL-2013
_cell_angle_alpha 90
_cell_angle_beta 90
_cell_angle_gamma 90
_cell_formula_units_Z 8
_cell_length_a 18.8526(14)
_cell_length_b 19.5760(15)
_cell_length_c 20.9753(16)
_cell_measurement_reflns_used 9963
_cell_measurement_temperature 140(2)
_cell_measurement_theta_max 28.10
_cell_measurement_theta_min 2.22
_cell_volume 7741.1(10)
_computing_cell_refinement 'Bruker SAINT'
_computing_data_collection 'Bruker APEX2'
_computing_data_reduction 'Bruker SAINT'
_computing_molecular_graphics 'Bruker SHELXTL'
_computing_publication_material 'Bruker SHELXTL'
_computing_structure_refinement 'SHELXL-2013 (Sheldrick, 2013)'
_computing_structure_solution 'SHELXS-97 (Sheldrick, 2008)'
_diffrn_ambient_temperature 140(2)
_diffrn_measured_fraction_theta_full 1.000
_diffrn_measured_fraction_theta_max 0.999
_diffrn_measurement_device_type 'Bruker APEX-II CCD'
_diffrn_measurement_method '\f and \w scans'
_diffrn_radiation_type MoK\a
_diffrn_radiation_wavelength 0.71073
_diffrn_reflns_av_R_equivalents 0.0673
_diffrn_reflns_av_unetI/netI 0.0481
_diffrn_reflns_laue_measured_fraction_full 1.000
_diffrn_reflns_laue_measured_fraction_max 0.999
_diffrn_reflns_limit_h_max 25
_diffrn_reflns_limit_h_min -26
_diffrn_reflns_limit_k_max 27
_diffrn_reflns_limit_k_min -27
_diffrn_reflns_limit_l_max 29
_diffrn_reflns_limit_l_min -29
_diffrn_reflns_number 74015
_diffrn_reflns_point_group_measured_fraction_full 1.000
_diffrn_reflns_point_group_measured_fraction_max 0.999
_diffrn_reflns_theta_full 25.242
_diffrn_reflns_theta_max 30.545
_diffrn_reflns_theta_min 1.786
_exptl_absorpt_coefficient_mu 0.450
_exptl_absorpt_correction_T_max 0.7461
_exptl_absorpt_correction_T_min 0.6819
_exptl_absorpt_correction_type multi-scan
_exptl_absorpt_process_details sadabs
_exptl_crystal_colour orange
_exptl_crystal_density_diffrn 1.112
_exptl_crystal_description block
_exptl_crystal_F_000 2816
_exptl_crystal_size_max 0.300
_exptl_crystal_size_mid 0.200
_exptl_crystal_size_min 0.150
_refine_diff_density_max 0.647
_refine_diff_density_min -0.792
_refine_diff_density_rms 0.075
_refine_ls_extinction_method none
_refine_ls_goodness_of_fit_ref 1.017
_refine_ls_hydrogen_treatment constr
_refine_ls_matrix_type full
_refine_ls_number_parameters 406
_refine_ls_number_reflns 11821
_refine_ls_number_restraints 0
_refine_ls_restrained_S_all 1.017
_refine_ls_R_factor_all 0.0974
_refine_ls_R_factor_gt 0.0520
_refine_ls_shift/su_max 0.003
_refine_ls_shift/su_mean 0.000
_refine_ls_structure_factor_coef Fsqd
_refine_ls_weighting_details 'w=1/[\s^2^(Fo^2^)+(0.0743P)^2^+5.5283P] where P=(Fo^2^+2Fc^2^)/3'
_refine_ls_weighting_scheme calc
_refine_ls_wR_factor_gt 0.1322
_refine_ls_wR_factor_ref 0.1618
_reflns_Friedel_coverage 0.000
_reflns_number_gt 7552
_reflns_number_total 11821
_reflns_threshold_expression 'I > 2\s(I)'
_cod_data_source_file om5b00028_si_002.cif
_cod_data_source_block 3
_cod_depositor_comments 'Adding full bibliography for 4085938--4085941.cif.'
_cod_database_code 4085939
_shelx_space_group_comment
; 
The symmetry employed for this shelxl refinement is uniquely defined 
by the following loop, which should always be used as a source of 
symmetry information in preference to the above space-group names. 
They are only intended as comments. 
;
_shelx_estimated_absorpt_t_min 0.877
_shelx_estimated_absorpt_t_max 0.936
_shelxl_version_number 2013-4

loop_
_space_group_symop_operation_xyz
'x, y, z'
'x+1/2, -y+1/2, -z'
'-x, y+1/2, -z+1/2'
'-x+1/2, -y, z+1/2'
'-x, -y, -z'
'-x-1/2, y-1/2, z'
'x, -y-1/2, z-1/2'
'x-1/2, y, -z-1/2'

loop_
_atom_site_label
_atom_site_type_symbol
_atom_site_fract_x
_atom_site_fract_y
_atom_site_fract_z
_atom_site_U_iso_or_equiv
_atom_site_adp_type
_atom_site_occupancy
_atom_site_site_symmetry_order
_atom_site_calc_flag
_atom_site_refinement_flags_posn
_atom_site_refinement_flags_adp
Fe1 Fe 0.14422(2) 0.19762(2) 0.28166(2) 0.02272(8) Uani 1 1 d . .
Si1 Si 0.09203(5) 0.01161(4) 0.12026(4) 0.0517(2) Uani 1 1 d . .
N1 N 0.08817(9) 0.20898(10) 0.36070(9) 0.0289(4) Uani 1 1 d . .
H1 H 0.0963 0.2497 0.3769 0.035 Uiso 1 1 calc R U
N2 N 0.11884(11) 0.33369(12) 0.20117(11) 0.0400(5) Uani 1 1 d . .
N3 N 0.18337(10) 0.35482(10) 0.28295(9) 0.0326(4) Uani 1 1 d . .
N4 N 0.30390(9) 0.18007(9) 0.25162(8) 0.0244(3) Uani 1 1 d . .
N5 N 0.29059(9) 0.16230(9) 0.35188(8) 0.0246(4) Uani 1 1 d . .
C1 C 0.14852(11) 0.30313(11) 0.25289(11) 0.0280(4) Uani 1 1 d . .
C2 C 0.11761(10) 0.13202(11) 0.20639(10) 0.0261(4) Uani 1 1 d . .
C3 C 0.25375(10) 0.17768(10) 0.29815(9) 0.0220(4) Uani 1 1 d . .
C4 C 0.13480(17) 0.40300(16) 0.19951(17) 0.0552(8) Uani 1 1 d . .
C5 C 0.17512(17) 0.41684(14) 0.25080(15) 0.0488(7) Uani 1 1 d . .
C6 C 0.1094(3) 0.4518(2) 0.1492(2) 0.1036(17) Uani 1 1 d . .
H6A H 0.0592 0.4622 0.1563 0.155 Uiso 1 1 calc R U
H6B H 0.1154 0.4310 0.1071 0.155 Uiso 1 1 calc R U
H6C H 0.1372 0.4941 0.1515 0.155 Uiso 1 1 calc R U
C7 C 0.2044(2) 0.48437(16) 0.27162(19) 0.0731(11) Uani 1 1 d . .
H7A H 0.1870 0.5203 0.2431 0.110 Uiso 1 1 calc R U
H7B H 0.2563 0.4830 0.2700 0.110 Uiso 1 1 calc R U
H7C H 0.1890 0.4940 0.3153 0.110 Uiso 1 1 calc R U
C8 C 0.07301(14) 0.29467(15) 0.15685(13) 0.0462(6) Uani 1 1 d . .
H8 H 0.0695 0.2474 0.1746 0.055 Uiso 1 1 calc R U
C9 C -0.00224(17) 0.3229(2) 0.15574(19) 0.0714(10) Uani 1 1 d . .
H9A H -0.0201 0.3268 0.1995 0.107 Uiso 1 1 calc R U
H9B H -0.0329 0.2921 0.1314 0.107 Uiso 1 1 calc R U
H9C H -0.0022 0.3681 0.1356 0.107 Uiso 1 1 calc R U
C10 C 0.1055(2) 0.2875(2) 0.09072(17) 0.0760(11) Uani 1 1 d . .
H10A H 0.1051 0.3320 0.0693 0.114 Uiso 1 1 calc R U
H10B H 0.0778 0.2547 0.0657 0.114 Uiso 1 1 calc R U
H10C H 0.1545 0.2713 0.0946 0.114 Uiso 1 1 calc R U
C11 C 0.22248(13) 0.34320(13) 0.34257(11) 0.0346(5) Uani 1 1 d . .
H11 H 0.2160 0.2938 0.3531 0.042 Uiso 1 1 calc R U
C12 C 0.19195(17) 0.38278(15) 0.39849(14) 0.0500(7) Uani 1 1 d . .
H12A H 0.2051 0.4310 0.3947 0.075 Uiso 1 1 calc R U
H12B H 0.2109 0.3643 0.4384 0.075 Uiso 1 1 calc R U
H12C H 0.1402 0.3786 0.3984 0.075 Uiso 1 1 calc R U
C13 C 0.30173(14) 0.35370(18) 0.33460(14) 0.0516(7) Uani 1 1 d . .
H13A H 0.3192 0.3246 0.3000 0.077 Uiso 1 1 calc R U
H13B H 0.3260 0.3416 0.3743 0.077 Uiso 1 1 calc R U
H13C H 0.3112 0.4017 0.3244 0.077 Uiso 1 1 calc R U
C14 C 0.37130(11) 0.16620(13) 0.27597(11) 0.0321(5) Uani 1 1 d . .
C15 C 0.36288(11) 0.15554(13) 0.33922(11) 0.0329(5) Uani 1 1 d . .
C16 C 0.43809(14) 0.16425(19) 0.23730(14) 0.0555(8) Uani 1 1 d . .
H16A H 0.4505 0.2107 0.2238 0.083 Uiso 1 1 calc R U
H16B H 0.4308 0.1355 0.1996 0.083 Uiso 1 1 calc R U
H16C H 0.4767 0.1453 0.2632 0.083 Uiso 1 1 calc R U
C17 C 0.41864(14) 0.1400(2) 0.38799(14) 0.0577(9) Uani 1 1 d . .
H17A H 0.4646 0.1343 0.3668 0.087 Uiso 1 1 calc R U
H17B H 0.4062 0.0978 0.4106 0.087 Uiso 1 1 calc R U
H17C H 0.4216 0.1778 0.4185 0.087 Uiso 1 1 calc R U
C18 C 0.28494(12) 0.19702(12) 0.18497(10) 0.0284(4) Uani 1 1 d . .
H18 H 0.2328 0.2065 0.1850 0.034 Uiso 1 1 calc R U
C19 C 0.32024(17) 0.26172(14) 0.16175(13) 0.0475(7) Uani 1 1 d . .
H19A H 0.3096 0.2992 0.1913 0.071 Uiso 1 1 calc R U
H19B H 0.3023 0.2732 0.1192 0.071 Uiso 1 1 calc R U
H19C H 0.3717 0.2548 0.1597 0.071 Uiso 1 1 calc R U
C20 C 0.29591(14) 0.13704(14) 0.14003(11) 0.0397(6) Uani 1 1 d . .
H20A H 0.3467 0.1273 0.1362 0.059 Uiso 1 1 calc R U
H20B H 0.2766 0.1484 0.0979 0.059 Uiso 1 1 calc R U
H20C H 0.2714 0.0968 0.1569 0.059 Uiso 1 1 calc R U
C21 C 0.25432(12) 0.15392(12) 0.41375(10) 0.0295(4) Uani 1 1 d . .
H21 H 0.2031 0.1645 0.4062 0.035 Uiso 1 1 calc R U
C22 C 0.25731(15) 0.08066(15) 0.43777(13) 0.0451(6) Uani 1 1 d . .
H22A H 0.2398 0.0498 0.4045 0.068 Uiso 1 1 calc R U
H22B H 0.2276 0.0762 0.4759 0.068 Uiso 1 1 calc R U
H22C H 0.3064 0.0688 0.4484 0.068 Uiso 1 1 calc R U
C23 C 0.28022(15) 0.20442(15) 0.46404(12) 0.0436(6) Uani 1 1 d . .
H23A H 0.3280 0.1915 0.4780 0.065 Uiso 1 1 calc R U
H23B H 0.2479 0.2037 0.5006 0.065 Uiso 1 1 calc R U
H23C H 0.2814 0.2505 0.4458 0.065 Uiso 1 1 calc R U
C24 C 0.04077(10) 0.17446(11) 0.39875(9) 0.0249(4) Uani 1 1 d . .
C25 C -0.00737(11) 0.20997(12) 0.43900(10) 0.0286(4) Uani 1 1 d . .
C26 C -0.05655(12) 0.17407(13) 0.47548(10) 0.0326(5) Uani 1 1 d . .
H26 H -0.0886 0.1989 0.5016 0.039 Uiso 1 1 calc R U
C27 C -0.06052(12) 0.10316(13) 0.47503(10) 0.0329(5) Uani 1 1 d . .
C28 C -0.01217(12) 0.06876(12) 0.43644(10) 0.0306(5) Uani 1 1 d . .
H28 H -0.0129 0.0202 0.4363 0.037 Uiso 1 1 calc R U
C29 C 0.03711(11) 0.10197(12) 0.39808(10) 0.0275(4) Uani 1 1 d . .
C30 C 0.08342(13) 0.06119(12) 0.35394(12) 0.0353(5) Uani 1 1 d . .
H30A H 0.0827 0.0131 0.3668 0.053 Uiso 1 1 calc R U
H30B H 0.1321 0.0785 0.3560 0.053 Uiso 1 1 calc R U
H30C H 0.0656 0.0654 0.3102 0.053 Uiso 1 1 calc R U
C31 C -0.11672(14) 0.06507(16) 0.51162(13) 0.0463(6) Uani 1 1 d . .
H31A H -0.1079 0.0159 0.5085 0.069 Uiso 1 1 calc R U
H31B H -0.1635 0.0756 0.4937 0.069 Uiso 1 1 calc R U
H31C H -0.1154 0.0790 0.5565 0.069 Uiso 1 1 calc R U
C32 C -0.00655(14) 0.28671(13) 0.44041(12) 0.0401(6) Uani 1 1 d . .
H32A H -0.0442 0.3032 0.4687 0.060 Uiso 1 1 calc R U
H32B H -0.0144 0.3044 0.3973 0.060 Uiso 1 1 calc R U
H32C H 0.0395 0.3026 0.4562 0.060 Uiso 1 1 calc R U
C33 C 0.10779(14) 0.08456(14) 0.17133(12) 0.0399(6) Uani 1 1 d . .
C34 C 0.0830(2) 0.0405(2) 0.03660(15) 0.0798(12) Uani 1 1 d . .
H34A H 0.0462 0.0758 0.0340 0.120 Uiso 1 1 calc R U
H34B H 0.0696 0.0017 0.0097 0.120 Uiso 1 1 calc R U
H34C H 0.1283 0.0593 0.0219 0.120 Uiso 1 1 calc R U
C35 C 0.1697(3) -0.0476(2) 0.1231(2) 0.1032(17) Uani 1 1 d . .
H35A H 0.2123 -0.0233 0.1089 0.155 Uiso 1 1 calc R U
H35B H 0.1609 -0.0866 0.0949 0.155 Uiso 1 1 calc R U
H35C H 0.1765 -0.0638 0.1668 0.155 Uiso 1 1 calc R U
C36 C 0.0106(3) -0.0333(2) 0.1470(3) 0.1115(18) Uani 1 1 d . .
H36A H 0.0198 -0.0562 0.1878 0.167 Uiso 1 1 calc R U
H36B H -0.0032 -0.0673 0.1151 0.167 Uiso 1 1 calc R U
H36C H -0.0279 -0.0002 0.1524 0.167 Uiso 1 1 calc R U

loop_
_atom_site_aniso_label
_atom_site_aniso_U_11
_atom_site_aniso_U_22
_atom_site_aniso_U_33
_atom_site_aniso_U_23
_atom_site_aniso_U_13
_atom_site_aniso_U_12
Fe1 0.01839(13) 0.02679(15) 0.02299(14) -0.00240(12) -0.00004(11) 0.00184(11)
Si1 0.0678(5) 0.0404(4) 0.0470(4) -0.0124(3) -0.0035(4) -0.0041(4)
N1 0.0258(9) 0.0301(10) 0.0310(9) -0.0057(7) 0.0060(7) -0.0031(7)
N2 0.0358(11) 0.0392(12) 0.0449(12) 0.0114(9) -0.0091(9) 0.0018(9)
N3 0.0328(10) 0.0264(9) 0.0386(10) 0.0023(8) -0.0004(8) 0.0016(8)
N4 0.0199(8) 0.0297(9) 0.0236(8) 0.0016(7) 0.0021(6) 0.0017(7)
N5 0.0194(8) 0.0312(9) 0.0234(8) 0.0009(7) 0.0006(6) 0.0012(7)
C1 0.0219(9) 0.0313(11) 0.0309(10) 0.0022(9) -0.0014(8) 0.0035(8)
C2 0.0166(8) 0.0275(11) 0.0343(11) -0.0077(8) 0.0033(8) -0.0034(7)
C3 0.0209(9) 0.0217(9) 0.0233(9) 0.0002(7) 0.0011(7) 0.0013(7)
C4 0.0575(18) 0.0391(15) 0.0688(19) 0.0221(14) -0.0145(15) -0.0011(13)
C5 0.0568(17) 0.0292(13) 0.0603(17) 0.0098(13) -0.0068(14) -0.0030(12)
C6 0.122(4) 0.070(3) 0.119(4) 0.058(3) -0.056(3) -0.015(3)
C7 0.095(3) 0.0322(16) 0.092(3) 0.0076(16) -0.013(2) -0.0110(17)
C8 0.0394(13) 0.0536(17) 0.0456(14) 0.0085(13) -0.0170(11) 0.0015(12)
C9 0.0404(16) 0.088(3) 0.085(3) 0.008(2) -0.0227(17) 0.0069(17)
C10 0.070(2) 0.108(3) 0.0493(19) 0.000(2) -0.0147(17) 0.003(2)
C11 0.0370(12) 0.0328(12) 0.0341(11) -0.0077(9) -0.0026(10) 0.0001(10)
C12 0.0613(18) 0.0423(15) 0.0465(15) -0.0109(12) 0.0095(13) -0.0026(13)
C13 0.0391(14) 0.070(2) 0.0452(15) -0.0121(14) -0.0043(12) -0.0073(14)
C14 0.0189(9) 0.0430(13) 0.0343(11) 0.0012(10) 0.0023(8) 0.0022(9)
C15 0.0197(10) 0.0473(14) 0.0317(11) 0.0021(10) -0.0028(8) 0.0037(9)
C16 0.0260(12) 0.095(3) 0.0450(15) 0.0059(16) 0.0112(11) 0.0087(14)
C17 0.0262(12) 0.101(3) 0.0459(15) 0.0101(16) -0.0074(11) 0.0126(14)
C18 0.0305(10) 0.0329(11) 0.0217(9) 0.0037(8) 0.0035(8) 0.0015(9)
C19 0.0671(19) 0.0401(15) 0.0353(13) 0.0077(11) 0.0048(13) -0.0087(13)
C20 0.0460(14) 0.0435(14) 0.0295(11) -0.0051(10) 0.0063(10) 0.0022(11)
C21 0.0260(10) 0.0392(12) 0.0231(9) 0.0023(9) 0.0013(8) -0.0007(9)
C22 0.0465(15) 0.0474(16) 0.0415(13) 0.0160(12) 0.0005(12) -0.0017(12)
C23 0.0439(14) 0.0581(18) 0.0288(11) -0.0057(11) -0.0035(10) -0.0010(12)
C24 0.0198(9) 0.0339(11) 0.0210(9) -0.0021(8) -0.0016(7) -0.0003(8)
C25 0.0260(10) 0.0352(12) 0.0245(9) -0.0028(8) -0.0003(8) 0.0025(8)
C26 0.0282(11) 0.0443(13) 0.0252(10) -0.0014(9) 0.0026(8) 0.0042(9)
C27 0.0279(11) 0.0455(14) 0.0253(10) 0.0057(9) 0.0005(8) -0.0016(10)
C28 0.0318(11) 0.0331(12) 0.0268(10) 0.0020(9) -0.0032(8) -0.0013(9)
C29 0.0253(10) 0.0342(12) 0.0231(9) -0.0014(8) -0.0013(8) 0.0021(8)
C30 0.0363(12) 0.0310(12) 0.0385(12) -0.0028(10) 0.0074(10) 0.0024(10)
C31 0.0390(13) 0.0566(17) 0.0433(14) 0.0123(13) 0.0118(11) 0.0002(12)
C32 0.0416(13) 0.0389(14) 0.0398(13) -0.0074(11) 0.0135(11) 0.0034(11)
C33 0.0376(13) 0.0467(15) 0.0356(12) -0.0019(11) 0.0009(10) -0.0019(11)
C34 0.098(3) 0.096(3) 0.0449(18) -0.0222(19) -0.0070(19) 0.013(2)
C35 0.147(4) 0.061(3) 0.102(3) -0.029(2) -0.037(3) 0.042(3)
C36 0.134(4) 0.072(3) 0.128(4) -0.020(3) 0.015(3) -0.059(3)

loop_
_atom_type_symbol
_atom_type_description
_atom_type_scat_dispersion_real
_atom_type_scat_dispersion_imag
_atom_type_scat_source
C C 0.0033 0.0016 'International Tables Vol C Tables 4.2.6.8 and 6.1.1.4'
H H 0.0000 0.0000 'International Tables Vol C Tables 4.2.6.8 and 6.1.1.4'
N N 0.0061 0.0033 'International Tables Vol C Tables 4.2.6.8 and 6.1.1.4'
Si Si 0.0817 0.0704 'International Tables Vol C Tables 4.2.6.8 and 6.1.1.4'
Fe Fe 0.3463 0.8444 'International Tables Vol C Tables 4.2.6.8 and 6.1.1.4'

loop_
_geom_angle_atom_site_label_1
_geom_angle_atom_site_label_2
_geom_angle_atom_site_label_3
_geom_angle
N1 Fe1 C2 124.91(8)
N1 Fe1 C3 113.72(8)
C2 Fe1 C3 104.01(8)
N1 Fe1 C1 98.46(8)
C2 Fe1 C1 112.68(9)
C3 Fe1 C1 100.65(8)
C33 Si1 C34 109.58(16)
C33 Si1 C36 109.31(18)
C34 Si1 C36 110.8(2)
C33 Si1 C35 110.01(17)
C34 Si1 C35 107.0(2)
C36 Si1 C35 110.2(3)
C24 N1 Fe1 141.06(15)
C24 N1 H1 109.5
Fe1 N1 H1 109.5
C1 N2 C4 111.1(2)
C1 N2 C8 120.9(2)
C4 N2 C8 127.9(2)
C1 N3 C5 111.6(2)
C1 N3 C11 121.42(19)
C5 N3 C11 126.9(2)
C3 N4 C14 111.31(17)
C3 N4 C18 121.17(17)
C14 N4 C18 127.51(17)
C3 N5 C15 111.28(17)
C3 N5 C21 121.16(16)
C15 N5 C21 127.56(18)
N2 C1 N3 104.0(2)
N2 C1 Fe1 129.07(17)
N3 C1 Fe1 126.97(16)
C33 C2 Fe1 166.8(2)
N5 C3 N4 104.35(16)
N5 C3 Fe1 132.18(14)
N4 C3 Fe1 123.45(14)
C5 C4 N2 107.4(2)
C5 C4 C6 127.9(3)
N2 C4 C6 124.7(3)
C4 C5 N3 105.9(2)
C4 C5 C7 128.3(3)
N3 C5 C7 125.8(3)
C4 C6 H6A 109.5
C4 C6 H6B 109.5
H6A C6 H6B 109.5
C4 C6 H6C 109.5
H6A C6 H6C 109.5
H6B C6 H6C 109.5
C5 C7 H7A 109.5
C5 C7 H7B 109.5
H7A C7 H7B 109.5
C5 C7 H7C 109.5
H7A C7 H7C 109.5
H7B C7 H7C 109.5
N2 C8 C10 112.6(3)
N2 C8 C9 111.4(3)
C10 C8 C9 113.2(3)
N2 C8 H8 106.3
C10 C8 H8 106.3
C9 C8 H8 106.3
C8 C9 H9A 109.5
C8 C9 H9B 109.5
H9A C9 H9B 109.5
C8 C9 H9C 109.5
H9A C9 H9C 109.5
H9B C9 H9C 109.5
C8 C10 H10A 109.5
C8 C10 H10B 109.5
H10A C10 H10B 109.5
C8 C10 H10C 109.5
H10A C10 H10C 109.5
H10B C10 H10C 109.5
N3 C11 C13 112.3(2)
N3 C11 C12 112.8(2)
C13 C11 C12 112.9(2)
N3 C11 H11 106.0
C13 C11 H11 106.0
C12 C11 H11 106.0
C11 C12 H12A 109.5
C11 C12 H12B 109.5
H12A C12 H12B 109.5
C11 C12 H12C 109.5
H12A C12 H12C 109.5
H12B C12 H12C 109.5
C11 C13 H13A 109.5
C11 C13 H13B 109.5
H13A C13 H13B 109.5
C11 C13 H13C 109.5
H13A C13 H13C 109.5
H13B C13 H13C 109.5
C15 C14 N4 106.39(18)
C15 C14 C16 128.7(2)
N4 C14 C16 124.9(2)
C14 C15 N5 106.67(18)
C14 C15 C17 128.2(2)
N5 C15 C17 125.1(2)
C14 C16 H16A 109.5
C14 C16 H16B 109.5
H16A C16 H16B 109.5
C14 C16 H16C 109.5
H16A C16 H16C 109.5
H16B C16 H16C 109.5
C15 C17 H17A 109.5
C15 C17 H17B 109.5
H17A C17 H17B 109.5
C15 C17 H17C 109.5
H17A C17 H17C 109.5
H17B C17 H17C 109.5
N4 C18 C19 112.69(19)
N4 C18 C20 112.30(18)
C19 C18 C20 112.8(2)
N4 C18 H18 106.1
C19 C18 H18 106.1
C20 C18 H18 106.1
C18 C19 H19A 109.5
C18 C19 H19B 109.5
H19A C19 H19B 109.5
C18 C19 H19C 109.5
H19A C19 H19C 109.5
H19B C19 H19C 109.5
C18 C20 H20A 109.5
C18 C20 H20B 109.5
H20A C20 H20B 109.5
C18 C20 H20C 109.5
H20A C20 H20C 109.5
H20B C20 H20C 109.5
N5 C21 C22 112.26(19)
N5 C21 C23 112.80(19)
C22 C21 C23 111.7(2)
N5 C21 H21 106.5
C22 C21 H21 106.5
C23 C21 H21 106.5
C21 C22 H22A 109.5
C21 C22 H22B 109.5
H22A C22 H22B 109.5
C21 C22 H22C 109.5
H22A C22 H22C 109.5
H22B C22 H22C 109.5
C21 C23 H23A 109.5
C21 C23 H23B 109.5
H23A C23 H23B 109.5
C21 C23 H23C 109.5
H23A C23 H23C 109.5
H23B C23 H23C 109.5
N1 C24 C29 121.10(19)
N1 C24 C25 121.3(2)
C29 C24 C25 117.61(19)
C26 C25 C24 120.3(2)
C26 C25 C32 120.0(2)
C24 C25 C32 119.6(2)
C27 C26 C25 122.4(2)
C27 C26 H26 118.8
C25 C26 H26 118.8
C26 C27 C28 116.8(2)
C26 C27 C31 121.9(2)
C28 C27 C31 121.2(2)
C29 C28 C27 123.2(2)
C29 C28 H28 118.4
C27 C28 H28 118.4
C28 C29 C24 119.6(2)
C28 C29 C30 119.8(2)
C24 C29 C30 120.57(19)
C29 C30 H30A 109.5
C29 C30 H30B 109.5
H30A C30 H30B 109.5
C29 C30 H30C 109.5
H30A C30 H30C 109.5
H30B C30 H30C 109.5
C27 C31 H31A 109.5
C27 C31 H31B 109.5
H31A C31 H31B 109.5
C27 C31 H31C 109.5
H31A C31 H31C 109.5
H31B C31 H31C 109.5
C25 C32 H32A 109.5
C25 C32 H32B 109.5
H32A C32 H32B 109.5
C25 C32 H32C 109.5
H32A C32 H32C 109.5
H32B C32 H32C 109.5
C2 C33 Si1 178.4(2)
Si1 C34 H34A 109.5
Si1 C34 H34B 109.5
H34A C34 H34B 109.5
Si1 C34 H34C 109.5
H34A C34 H34C 109.5
H34B C34 H34C 109.5
Si1 C35 H35A 109.5
Si1 C35 H35B 109.5
H35A C35 H35B 109.5
Si1 C35 H35C 109.5
H35A C35 H35C 109.5
H35B C35 H35C 109.5
Si1 C36 H36A 109.5
Si1 C36 H36B 109.5
H36A C36 H36B 109.5
Si1 C36 H36C 109.5
H36A C36 H36C 109.5
H36B C36 H36C 109.5

loop_
_geom_bond_atom_site_label_1
_geom_bond_atom_site_label_2
_geom_bond_distance
Fe1 N1 1.9786(18)
Fe1 C2 2.096(2)
Fe1 C3 2.130(2)
Fe1 C1 2.153(2)
Si1 C33 1.810(3)
Si1 C34 1.851(4)
Si1 C36 1.857(5)
Si1 C35 1.868(4)
N1 C24 1.376(3)
N1 H1 0.8800
N2 C1 1.359(3)
N2 C4 1.390(4)
N2 C8 1.481(3)
N3 C1 1.361(3)
N3 C5 1.398(3)
N3 C11 1.469(3)
N4 C3 1.360(3)
N4 C14 1.396(3)
N4 C18 1.481(3)
N5 C3 1.358(3)
N5 C15 1.395(3)
N5 C21 1.476(3)
C2 C33 1.199(3)
C4 C5 1.345(4)
C4 C6 1.502(4)
C5 C7 1.498(4)
C6 H6A 0.9800
C6 H6B 0.9800
C6 H6C 0.9800
C7 H7A 0.9800
C7 H7B 0.9800
C7 H7C 0.9800
C8 C10 1.523(5)
C8 C9 1.523(4)
C8 H8 1.0000
C9 H9A 0.9800
C9 H9B 0.9800
C9 H9C 0.9800
C10 H10A 0.9800
C10 H10B 0.9800
C10 H10C 0.9800
C11 C13 1.517(4)
C11 C12 1.519(3)
C11 H11 1.0000
C12 H12A 0.9800
C12 H12B 0.9800
C12 H12C 0.9800
C13 H13A 0.9800
C13 H13B 0.9800
C13 H13C 0.9800
C14 C15 1.352(3)
C14 C16 1.498(3)
C15 C17 1.498(3)
C16 H16A 0.9800
C16 H16B 0.9800
C16 H16C 0.9800
C17 H17A 0.9800
C17 H17B 0.9800
C17 H17C 0.9800
C18 C19 1.511(3)
C18 C20 1.520(3)
C18 H18 1.0000
C19 H19A 0.9800
C19 H19B 0.9800
C19 H19C 0.9800
C20 H20A 0.9800
C20 H20B 0.9800
C20 H20C 0.9800
C21 C22 1.521(3)
C21 C23 1.526(3)
C21 H21 1.0000
C22 H22A 0.9800
C22 H22B 0.9800
C22 H22C 0.9800
C23 H23A 0.9800
C23 H23B 0.9800
C23 H23C 0.9800
C24 C29 1.421(3)
C24 C25 1.421(3)
C25 C26 1.393(3)
C25 C32 1.503(3)
C26 C27 1.390(4)
C26 H26 0.9500
C27 C28 1.393(3)
C27 C31 1.506(3)
C28 C29 1.390(3)
C28 H28 0.9500
C29 C30 1.502(3)
C30 H30A 0.9800
C30 H30B 0.9800
C30 H30C 0.9800
C31 H31A 0.9800
C31 H31B 0.9800
C31 H31C 0.9800
C32 H32A 0.9800
C32 H32B 0.9800
C32 H32C 0.9800
C34 H34A 0.9800
C34 H34B 0.9800
C34 H34C 0.9800
C35 H35A 0.9800
C35 H35B 0.9800
C35 H35C 0.9800
C36 H36A 0.9800
C36 H36B 0.9800
C36 H36C 0.9800

loop_
_geom_hbond_atom_site_label_D
_geom_hbond_atom_site_label_H
_geom_hbond_atom_site_label_A
_geom_hbond_distance_DH
_geom_hbond_distance_HA
_geom_hbond_distance_DA
_geom_hbond_angle_DHA
C21 H21 N1 1.00 2.52 3.494(3) 163.9

loop_
_geom_torsion_atom_site_label_1
_geom_torsion_atom_site_label_2
_geom_torsion_atom_site_label_3
_geom_torsion_atom_site_label_4
_geom_torsion
C4 N2 C1 N3 -0.3(3)
C8 N2 C1 N3 -177.3(2)
C4 N2 C1 Fe1 -179.4(2)
C8 N2 C1 Fe1 3.6(3)
C5 N3 C1 N2 0.5(3)
C11 N3 C1 N2 179.2(2)
C5 N3 C1 Fe1 179.65(19)
C11 N3 C1 Fe1 -1.6(3)
C15 N5 C3 N4 0.3(2)
C21 N5 C3 N4 -179.00(18)
C15 N5 C3 Fe1 -178.18(17)
C21 N5 C3 Fe1 2.5(3)
C14 N4 C3 N5 0.1(2)
C18 N4 C3 N5 -178.76(18)
C14 N4 C3 Fe1 178.81(16)
C18 N4 C3 Fe1 -0.1(3)
C1 N2 C4 C5 0.0(4)
C8 N2 C4 C5 176.7(3)
C1 N2 C4 C6 -179.1(4)
C8 N2 C4 C6 -2.4(6)
N2 C4 C5 N3 0.3(4)
C6 C4 C5 N3 179.4(4)
N2 C4 C5 C7 -178.2(3)
C6 C4 C5 C7 0.9(7)
C1 N3 C5 C4 -0.5(3)
C11 N3 C5 C4 -179.2(3)
C1 N3 C5 C7 178.0(3)
C11 N3 C5 C7 -0.6(5)
C1 N2 C8 C10 -114.1(3)
C4 N2 C8 C10 69.4(4)
C1 N2 C8 C9 117.4(3)
C4 N2 C8 C9 -59.1(4)
C1 N3 C11 C13 114.5(3)
C5 N3 C11 C13 -67.0(3)
C1 N3 C11 C12 -116.6(2)
C5 N3 C11 C12 62.0(3)
C3 N4 C14 C15 -0.5(3)
C18 N4 C14 C15 178.3(2)
C3 N4 C14 C16 179.5(3)
C18 N4 C14 C16 -1.7(4)
N4 C14 C15 N5 0.7(3)
C16 C14 C15 N5 -179.3(3)
N4 C14 C15 C17 -178.8(3)
C16 C14 C15 C17 1.2(5)
C3 N5 C15 C14 -0.7(3)
C21 N5 C15 C14 178.6(2)
C3 N5 C15 C17 178.8(3)
C21 N5 C15 C17 -1.9(4)
C3 N4 C18 C19 117.7(2)
C14 N4 C18 C19 -61.0(3)
C3 N4 C18 C20 -113.6(2)
C14 N4 C18 C20 67.7(3)
C3 N5 C21 C22 112.8(2)
C15 N5 C21 C22 -66.4(3)
C3 N5 C21 C23 -119.9(2)
C15 N5 C21 C23 60.9(3)
Fe1 N1 C24 C29 22.7(3)
Fe1 N1 C24 C25 -155.81(19)
N1 C24 C25 C26 177.8(2)
C29 C24 C25 C26 -0.8(3)
N1 C24 C25 C32 -0.2(3)
C29 C24 C25 C32 -178.8(2)
C24 C25 C26 C27 0.7(3)
C32 C25 C26 C27 178.8(2)
C25 C26 C27 C28 0.6(3)
C25 C26 C27 C31 -176.3(2)
C26 C27 C28 C29 -1.9(3)
C31 C27 C28 C29 175.0(2)
C27 C28 C29 C24 1.8(3)
C27 C28 C29 C30 -175.1(2)
N1 C24 C29 C28 -179.03(19)
C25 C24 C29 C28 -0.5(3)
N1 C24 C29 C30 -2.1(3)
C25 C24 C29 C30 176.5(2)
